data_4120649
loop_
_publ_author_name
'Adriaenssens, Louis'
'Gil-Ram\'irez, Guzm\'an'
'Frontera, Antonio'
'Qui\~nonero, David'
'Escudero-Ad\'an, Eduardo C'
'Ballester, Pablo'

_publ_section_title
;
 Thermodynamic Characterization of Halide-\p Interactions in Solution
 Using &quot;Two-Wall&quot; Aryl Extended Calix[4]pyrroles as Model
 System.
;
_journal_issue 8
_journal_name_full 'Journal of the American Chemical Society'
_journal_page_first 3208
_journal_paper_doi 10.1021/ja412098v
_journal_volume 136
_journal_year 2014
_chemical_formula_sum 'C38 H36 N8 O8'
_chemical_formula_weight 732.75
_chemical_name_systematic
; 
 ? 
;
_space_group_IT_number 15
_symmetry_cell_setting monoclinic
_symmetry_space_group_name_Hall '-C 2yc'
_symmetry_space_group_name_H-M 'C 1 2/c 1'
_atom_sites_solution_hydrogens geom
_atom_sites_solution_primary direct
_atom_sites_solution_secondary difmap
_audit_creation_method SHELXL-97
_cell_angle_alpha 90.00
_cell_angle_beta 117.971(3)
_cell_angle_gamma 90.00
_cell_formula_units_Z 8
_cell_length_a 40.8091(18)
_cell_length_b 10.2663(4)
_cell_length_c 19.3106(8)
_cell_measurement_reflns_used 9252
_cell_measurement_temperature 100(2)
_cell_measurement_theta_max 0.00
_cell_measurement_theta_min 0.00
_cell_volume 7145.3(6)
_computing_cell_refinement 'Bruker APEX2 v2011.4-0'
_computing_data_collection 'Bruker APEX2 v2011.4-0'
_computing_data_reduction 'Bruker SAINT V7.60A'
_computing_molecular_graphics 'Bruker SHELXTL'
_computing_publication_material 'Bruker SHELXTL'
_computing_structure_refinement 'SHELXS-97 (Sheldrick, 2008)'
_computing_structure_solution Sir2011
_diffrn_ambient_temperature 100(2)
_diffrn_detector_area_resol_mean 512
_diffrn_detector_type '4K CCD area detector APEX II'
_diffrn_measured_fraction_theta_full 0.974
_diffrn_measured_fraction_theta_max 0.950
_diffrn_measurement_device_type 'Kappa 4-axis goniometer bruker-nonius'
_diffrn_measurement_method
;
 Fullsphere data collection, phi and omega scans
;
_diffrn_measurement_specimen_support 'magnetic support with MicroMount'
_diffrn_radiation_monochromator 'Multilayer Montel 200 mirrors'
_diffrn_radiation_type MoK\a
_diffrn_radiation_wavelength 0.71073
_diffrn_reflns_av_R_equivalents 0.0431
_diffrn_reflns_av_sigmaI/netI 0.0346
_diffrn_reflns_limit_h_max 71
_diffrn_reflns_limit_h_min -72
_diffrn_reflns_limit_k_max 18
_diffrn_reflns_limit_k_min -9
_diffrn_reflns_limit_l_max 34
_diffrn_reflns_limit_l_min -34
_diffrn_reflns_number 86549
_diffrn_reflns_theta_full 25.00
_diffrn_reflns_theta_max 39.85
_diffrn_reflns_theta_min 2.51
_diffrn_source 'Rotating anode X-ray tube'
_diffrn_source_current 70
_diffrn_source_power 50
_diffrn_source_size '3 mm x 0.3 mm fine focus'
_diffrn_source_type 'Bruker-Nonius FR 591'
_exptl_absorpt_coefficient_mu 0.098
_exptl_absorpt_correction_T_max 0.9854
_exptl_absorpt_correction_T_min 0.9618
_exptl_absorpt_correction_type empirical
_exptl_absorpt_process_details
; 
 SADABS Version 2008/1 Bruker-Nonius
 Blessing, Acta Cryst. (1995) A51 33-38
;
_exptl_crystal_colour translucent
_exptl_crystal_density_diffrn 1.362
_exptl_crystal_density_method 'not measured'
_exptl_crystal_description Block
_exptl_crystal_F_000 3072
_exptl_crystal_size_max 0.40
_exptl_crystal_size_mid 0.35
_exptl_crystal_size_min 0.15
_refine_diff_density_max 0.789
_refine_diff_density_min -0.338
_refine_diff_density_rms 0.080
_refine_ls_extinction_method none
_refine_ls_goodness_of_fit_ref 1.038
_refine_ls_hydrogen_treatment noref
_refine_ls_matrix_type full
_refine_ls_number_parameters 509
_refine_ls_number_reflns 20854
_refine_ls_number_restraints 0
_refine_ls_restrained_S_all 1.038
_refine_ls_R_factor_all 0.0639
_refine_ls_R_factor_gt 0.0507
_refine_ls_shift/su_max 0.001
_refine_ls_shift/su_mean 0.000
_refine_ls_structure_factor_coef Fsqd
_refine_ls_weighting_details 'calc w=1/[\s^2^(Fo^2^)+(0.0851P)^2^+3.0066P] where P=(Fo^2^+2Fc^2^)/3'
_refine_ls_weighting_scheme calc
_refine_ls_wR_factor_gt 0.1399
_refine_ls_wR_factor_ref 0.1535
_reflns_number_gt 16849
_reflns_number_total 20854
_reflns_threshold_expression >2sigma(I)
_cod_data_source_file ja412098v_si_016.cif
_cod_data_source_block gg94a2c2c
_cod_depositor_comments
;
The following automatic conversions were performed:

'_symmetry_cell_setting' value 'Monoclinic' changed to 'monoclinic'
according to
/usr/data/users/saulius/automatic-downloads/current/ACS/lib/dictionaries/cif_core.dic
dictionary named 'cif_core.dic' version 2.4.2 from 2011-04-26.

Automatic conversion script
Id: cif_fix_values 2281 2013-09-26 08:29:07Z andrius 
;
_cod_original_cell_volume 7145.3(5)
_cod_original_sg_symbol_H-M C2/c
_cod_database_code 4120649

loop_
_symmetry_equiv_pos_as_xyz
'x, y, z'
'-x, y, -z+1/2'
'x+1/2, y+1/2, z'
'-x+1/2, y+1/2, -z+1/2'
'-x, -y, -z'
'x, -y, z-1/2'
'-x+1/2, -y+1/2, -z'
'x+1/2, -y+1/2, z-1/2'

loop_
_atom_site_label
_atom_site_type_symbol
_atom_site_fract_x
_atom_site_fract_y
_atom_site_fract_z
_atom_site_U_iso_or_equiv
_atom_site_adp_type
_atom_site_occupancy
_atom_site_symmetry_multiplicity
_atom_site_calc_flag
_atom_site_refinement_flags
N1 N 0.148545(16) 1.18555(6) 0.42037(3) 0.01447(9) Uani 1 1 d .
C1 C 0.158362(18) 1.17272(7) 0.49859(3) 0.01336(9) Uani 1 1 d .
O1 O -0.040973(19) 0.99371(8) 0.16273(4) 0.02781(13) Uani 1 1 d .
N2 N 0.089165(16) 1.02484(6) 0.25991(3) 0.01431(9) Uani 1 1 d .
H2N H 0.0809(4) 1.0099(16) 0.2926(9) 0.029(3) Uiso 1 1 d .
C2 C 0.128546(19) 1.21280(8) 0.50792(4) 0.01690(11) Uani 1 1 d .
H2 H 0.1273 1.2144 0.5558 0.020 Uiso 1 1 calc R
O2 O -0.082671(18) 0.93746(8) 0.04588(5) 0.03223(15) Uani 1 1 d .
N3 N 0.117648(16) 0.74387(6) 0.34811(3) 0.01489(9) Uani 1 1 d .
H3N H 0.1382(4) 0.7831(15) 0.3527(8) 0.024(3) Uiso 1 1 d .
C3 C 0.09986(2) 1.25165(8) 0.43294(4) 0.01776(11) Uani 1 1 d .
H3 H 0.0761 1.2839 0.4217 0.021 Uiso 1 1 calc R
O3 O -0.05223(2) 0.59790(8) -0.08665(4) 0.03554(17) Uani 1 1 d .
N4 N 0.166614(15) 0.89313(6) 0.51596(3) 0.01427(9) Uani 1 1 d .
H4N H 0.1450(4) 0.9204(15) 0.5044(8) 0.025(3) Uiso 1 1 d .
C4 C 0.113077(19) 1.23370(7) 0.37987(4) 0.01474(10) Uani 1 1 d .
O4 O 0.00478(2) 0.58500(8) -0.06524(4) 0.03366(16) Uani 1 1 d .
N5 N -0.050876(18) 0.93707(7) 0.10002(4) 0.02083(11) Uani 1 1 d .
C5 C 0.09614(2) 1.26355(7) 0.29334(4) 0.01634(11) Uani 1 1 d .
O5 O 0.20516(3) 0.83190(11) 0.78353(5) 0.0431(2) Uani 1 1 d .
N6 N -0.01924(2) 0.62626(8) -0.05009(4) 0.02672(14) Uani 1 1 d .
C6 C 0.05482(2) 1.29729(9) 0.26230(4) 0.02209(13) Uani 1 1 d .
H6A H 0.0419 1.2227 0.2701 0.033 Uiso 1 1 calc R
H6B H 0.0437 1.3177 0.2063 0.033 Uiso 1 1 calc R
H6C H 0.0526 1.3729 0.2908 0.033 Uiso 1 1 calc R
O6 O 0.19606(3) 0.96297(13) 0.86050(4) 0.0550(3) Uani 1 1 d .
N7 N 0.20138(2) 0.94048(12) 0.80399(4) 0.0345(2) Uani 1 1 d .
C7 C 0.11636(2) 1.38077(8) 0.28095(4) 0.02171(13) Uani 1 1 d .
H7A H 0.1139 1.4566 0.3089 0.033 Uiso 1 1 calc R
H7B H 0.1054 1.4005 0.2248 0.033 Uiso 1 1 calc R
H7C H 0.1427 1.3597 0.3012 0.033 Uiso 1 1 calc R
O7 O 0.19282(2) 1.42895(11) 0.81646(4) 0.0429(2) Uani 1 1 d .
N8 N 0.20325(2) 1.41386(10) 0.76655(5) 0.03120(18) Uani 1 1 d .
C8 C 0.099801(19) 1.14708(7) 0.24965(3) 0.01507(10) Uani 1 1 d .
O8 O 0.21275(3) 1.50150(9) 0.73692(6) 0.0410(2) Uani 1 1 d .
C9 C 0.11167(2) 1.13657(8) 0.19371(4) 0.01918(12) Uani 1 1 d .
H9 H 0.1208 1.2055 0.1747 0.023 Uiso 1 1 calc R
C10 C 0.10784(2) 1.00388(8) 0.16969(4) 0.01826(11) Uani 1 1 d .
H10 H 0.1138 0.9684 0.1315 0.022 Uiso 1 1 calc R
C11 C 0.093932(18) 0.93620(7) 0.21194(3) 0.01368(9) Uani 1 1 d .
C12 C 0.080996(17) 0.79604(7) 0.20458(3) 0.01302(9) Uani 1 1 d .
C13 C 0.040387(17) 0.79080(7) 0.14070(3) 0.01370(9) Uani 1 1 d .
C14 C 0.013569(18) 0.86568(7) 0.14838(4) 0.01560(10) Uani 1 1 d .
H14 H 0.0203 0.9183 0.1935 0.019 Uiso 1 1 calc R
C15 C -0.022900(19) 0.86237(8) 0.08957(4) 0.01729(11) Uani 1 1 d .
C16 C -0.03495(2) 0.78719(9) 0.02262(4) 0.02103(13) Uani 1 1 d .
H16 H -0.0601 0.7860 -0.0169 0.025 Uiso 1 1 calc R
C17 C -0.00785(2) 0.71411(8) 0.01730(4) 0.02038(12) Uani 1 1 d .
C18 C 0.02916(2) 0.71460(8) 0.07382(4) 0.01789(11) Uani 1 1 d .
H18 H 0.0467 0.6631 0.0669 0.021 Uiso 1 1 calc R
C19 C 0.10552(2) 0.70982(8) 0.18234(4) 0.01771(11) Uani 1 1 d .
H19A H 0.1044 0.7418 0.1335 0.027 Uiso 1 1 calc R
H19B H 0.0965 0.6198 0.1751 0.027 Uiso 1 1 calc R
H19C H 0.1312 0.7130 0.2243 0.027 Uiso 1 1 calc R
C20 C 0.083988(17) 0.74400(7) 0.28077(3) 0.01322(9) Uani 1 1 d .
C21 C 0.059331(18) 0.67739(7) 0.29763(4) 0.01572(10) Uani 1 1 d .
H21 H 0.0339 0.6615 0.2624 0.019 Uiso 1 1 calc R
C22 C 0.078814(19) 0.63653(7) 0.37753(4) 0.01656(11) Uani 1 1 d .
H22 H 0.0687 0.5887 0.4051 0.020 Uiso 1 1 calc R
C23 C 0.114935(18) 0.67890(7) 0.40750(3) 0.01433(10) Uani 1 1 d .
C24 C 0.148747(19) 0.65580(7) 0.48605(4) 0.01556(10) Uani 1 1 d .
C25 C 0.16816(2) 0.52957(8) 0.48154(5) 0.02178(13) Uani 1 1 d .
H25A H 0.1751 0.5374 0.4395 0.033 Uiso 1 1 calc R
H25B H 0.1512 0.4557 0.4706 0.033 Uiso 1 1 calc R
H25C H 0.1905 0.5154 0.5316 0.033 Uiso 1 1 calc R
C26 C 0.13672(2) 0.63973(9) 0.55021(4) 0.02255(14) Uani 1 1 d .
H26A H 0.1586 0.6233 0.6007 0.034 Uiso 1 1 calc R
H26B H 0.1195 0.5662 0.5370 0.034 Uiso 1 1 calc R
H26C H 0.1244 0.7195 0.5537 0.034 Uiso 1 1 calc R
C27 C 0.175745(18) 0.76749(7) 0.50666(4) 0.01450(10) Uani 1 1 d .
C28 C 0.21243(2) 0.76874(8) 0.52288(4) 0.01861(11) Uani 1 1 d .
H28 H 0.2264 0.6958 0.5213 0.022 Uiso 1 1 calc R
C29 C 0.225688(19) 0.89903(8) 0.54255(4) 0.01793(11) Uani 1 1 d .
H29 H 0.2500 0.9286 0.5564 0.022 Uiso 1 1 calc R
C30 C 0.196842(17) 0.97398(7) 0.53786(3) 0.01359(9) Uani 1 1 d .
C31 C 0.195509(17) 1.11603(7) 0.55614(3) 0.01333(9) Uani 1 1 d .
C32 C 0.199764(18) 1.13471(7) 0.63881(3) 0.01454(10) Uani 1 1 d .
C33 C 0.200593(19) 1.02975(8) 0.68523(4) 0.01794(11) Uani 1 1 d .
H33 H 0.1999 0.9430 0.6675 0.022 Uiso 1 1 calc R
C34 C 0.20246(2) 1.05357(10) 0.75800(4) 0.02298(15) Uani 1 1 d .
C35 C 0.20391(2) 1.17724(11) 0.78769(4) 0.02532(16) Uani 1 1 d .
H35 H 0.2050 1.1914 0.8373 0.030 Uiso 1 1 calc R
C36 C 0.20367(2) 1.27935(9) 0.74047(4) 0.02223(14) Uani 1 1 d .
C37 C 0.20180(2) 1.26111(8) 0.66762(4) 0.01836(12) Uani 1 1 d .
H37 H 0.2019 1.3340 0.6374 0.022 Uiso 1 1 calc R
C38 C 0.22750(2) 1.18795(8) 0.55062(4) 0.01813(11) Uani 1 1 d .
H38A H 0.2513 1.1566 0.5921 0.027 Uiso 1 1 calc R
H38B H 0.2254 1.2818 0.5569 0.027 Uiso 1 1 calc R
H38C H 0.2261 1.1711 0.4993 0.027 Uiso 1 1 calc R
H1N H 0.1623(4) 1.1640(17) 0.4000(9) 0.035(4) Uiso 1 1 d .

loop_
_atom_site_aniso_label
_atom_site_aniso_U_11
_atom_site_aniso_U_22
_atom_site_aniso_U_33
_atom_site_aniso_U_23
_atom_site_aniso_U_13
_atom_site_aniso_U_12
N1 0.0175(2) 0.0152(2) 0.01078(17) -0.00013(15) 0.00664(16) 0.00060(18)
C1 0.0160(2) 0.0135(2) 0.01063(18) -0.00059(16) 0.00625(17) -0.00139(18)
O1 0.0273(3) 0.0341(4) 0.0267(3) 0.0047(2) 0.0166(2) 0.0102(3)
N2 0.0176(2) 0.0135(2) 0.01259(18) -0.00117(15) 0.00775(17) -0.00232(17)
C2 0.0174(3) 0.0210(3) 0.0135(2) -0.00030(19) 0.00824(19) 0.0002(2)
O2 0.0134(2) 0.0274(3) 0.0452(4) 0.0020(3) 0.0048(2) 0.0026(2)
N3 0.0134(2) 0.0165(2) 0.01202(18) 0.00060(16) 0.00369(16) -0.00238(17)
C3 0.0172(3) 0.0202(3) 0.0154(2) 0.0002(2) 0.0072(2) 0.0013(2)
O3 0.0317(3) 0.0306(4) 0.0225(3) -0.0060(2) -0.0055(2) -0.0037(3)
N4 0.0125(2) 0.0132(2) 0.01524(19) -0.00087(16) 0.00502(16) -0.00047(16)
C4 0.0172(2) 0.0133(2) 0.01180(19) -0.00025(17) 0.00519(18) -0.00035(19)
O4 0.0407(4) 0.0331(4) 0.0191(2) -0.0078(2) 0.0073(2) 0.0045(3)
N5 0.0160(2) 0.0192(3) 0.0272(3) 0.0057(2) 0.0101(2) 0.0027(2)
C5 0.0200(3) 0.0137(3) 0.0118(2) 0.00056(17) 0.00449(19) -0.0007(2)
O5 0.0449(5) 0.0466(5) 0.0385(4) 0.0256(4) 0.0201(4) 0.0100(4)
N6 0.0302(3) 0.0232(3) 0.0142(2) -0.0036(2) 0.0000(2) 0.0006(3)
C6 0.0217(3) 0.0212(3) 0.0177(2) 0.0012(2) 0.0046(2) 0.0044(2)
O6 0.0668(6) 0.0837(8) 0.0189(3) -0.0030(4) 0.0237(4) -0.0332(6)
N7 0.0286(3) 0.0560(6) 0.0151(2) 0.0108(3) 0.0069(2) -0.0072(4)
C7 0.0302(3) 0.0151(3) 0.0159(2) 0.0009(2) 0.0076(2) -0.0052(2)
O7 0.0267(3) 0.0685(6) 0.0272(3) -0.0245(4) 0.0074(2) 0.0093(3)
N8 0.0179(3) 0.0427(5) 0.0244(3) -0.0195(3) 0.0028(2) 0.0021(3)
C8 0.0180(2) 0.0141(3) 0.01147(19) 0.00036(17) 0.00551(18) -0.00247(19)
O8 0.0376(4) 0.0324(4) 0.0480(5) -0.0205(4) 0.0159(4) -0.0048(3)
C9 0.0259(3) 0.0177(3) 0.0161(2) -0.0004(2) 0.0116(2) -0.0052(2)
C10 0.0232(3) 0.0189(3) 0.0160(2) -0.0020(2) 0.0119(2) -0.0043(2)
C11 0.0145(2) 0.0143(2) 0.01181(19) -0.00149(17) 0.00577(17) -0.00223(18)
C12 0.0125(2) 0.0137(2) 0.01147(19) -0.00101(17) 0.00454(16) -0.00067(18)
C13 0.0135(2) 0.0139(2) 0.01164(19) -0.00096(17) 0.00419(17) -0.00058(18)
C14 0.0141(2) 0.0166(3) 0.0147(2) -0.00065(19) 0.00563(18) 0.00002(19)
C15 0.0139(2) 0.0178(3) 0.0178(2) 0.0021(2) 0.00550(19) 0.0008(2)
C16 0.0163(3) 0.0214(3) 0.0176(2) 0.0003(2) 0.0015(2) -0.0005(2)
C17 0.0203(3) 0.0200(3) 0.0135(2) -0.0028(2) 0.0017(2) -0.0003(2)
C18 0.0181(3) 0.0183(3) 0.0132(2) -0.00273(19) 0.00393(19) 0.0004(2)
C19 0.0167(3) 0.0190(3) 0.0183(2) -0.0022(2) 0.0089(2) 0.0010(2)
C20 0.0128(2) 0.0131(2) 0.01200(19) -0.00029(17) 0.00436(17) -0.00079(18)
C21 0.0140(2) 0.0165(3) 0.0150(2) 0.00028(19) 0.00544(18) -0.00227(19)
C22 0.0174(3) 0.0166(3) 0.0149(2) 0.00093(19) 0.00704(19) -0.0023(2)
C23 0.0160(2) 0.0130(2) 0.01202(19) -0.00005(17) 0.00492(18) -0.00114(19)
C24 0.0173(2) 0.0138(3) 0.0124(2) 0.00067(17) 0.00433(18) -0.00103(19)
C25 0.0232(3) 0.0141(3) 0.0213(3) 0.0002(2) 0.0049(2) 0.0017(2)
C26 0.0255(3) 0.0255(4) 0.0152(2) 0.0025(2) 0.0084(2) -0.0046(3)
C27 0.0149(2) 0.0136(3) 0.0127(2) -0.00083(17) 0.00456(18) 0.00045(19)
C28 0.0159(3) 0.0178(3) 0.0209(3) -0.0032(2) 0.0076(2) 0.0014(2)
C29 0.0137(2) 0.0197(3) 0.0198(2) -0.0038(2) 0.0074(2) -0.0008(2)
C30 0.0126(2) 0.0150(3) 0.01217(19) -0.00161(17) 0.00496(17) -0.00162(18)
C31 0.0142(2) 0.0147(3) 0.01110(19) -0.00133(17) 0.00599(17) -0.00232(18)
C32 0.0135(2) 0.0185(3) 0.01069(19) -0.00134(18) 0.00489(17) -0.00182(19)
C33 0.0158(2) 0.0247(3) 0.0118(2) 0.0023(2) 0.00521(18) -0.0010(2)
C34 0.0172(3) 0.0386(5) 0.0115(2) 0.0036(2) 0.0053(2) -0.0025(3)
C35 0.0159(3) 0.0468(5) 0.0116(2) -0.0049(3) 0.0050(2) -0.0011(3)
C36 0.0147(3) 0.0338(4) 0.0149(2) -0.0100(2) 0.0042(2) -0.0005(3)
C37 0.0172(3) 0.0220(3) 0.0142(2) -0.0052(2) 0.0059(2) -0.0023(2)
C38 0.0178(3) 0.0201(3) 0.0183(2) -0.0027(2) 0.0099(2) -0.0059(2)

loop_
_atom_type_symbol
_atom_type_description
_atom_type_scat_dispersion_real
_atom_type_scat_dispersion_imag
_atom_type_scat_source
C C 0.0033 0.0016 'International Tables Vol C Tables 4.2.6.8 and 6.1.1.4'
H H 0.0000 0.0000 'International Tables Vol C Tables 4.2.6.8 and 6.1.1.4'
N N 0.0061 0.0033 'International Tables Vol C Tables 4.2.6.8 and 6.1.1.4'
O O 0.0106 0.0060 'International Tables Vol C Tables 4.2.6.8 and 6.1.1.4'

loop_
_geom_angle_atom_site_label_1
_geom_angle_atom_site_label_2
_geom_angle_atom_site_label_3
_geom_angle
C4 N1 C1 110.24(5)
C2 C1 N1 107.20(6)
C2 C1 C31 131.47(5)
N1 C1 C31 121.24(5)
C8 N2 C11 110.69(5)
C1 C2 C3 107.82(6)
C23 N3 C20 110.65(5)
C4 C3 C2 107.27(6)
C27 N4 C30 110.24(6)
N1 C4 C3 107.47(5)
N1 C4 C5 121.07(6)
C3 C4 C5 131.38(6)
O2 N5 O1 124.48(8)
O2 N5 C15 117.74(7)
O1 N5 C15 117.78(6)
C4 C5 C8 110.09(6)
C4 C5 C7 109.26(6)
C8 C5 C7 109.33(6)
C4 C5 C6 109.01(6)
C8 C5 C6 109.73(6)
C7 C5 C6 109.41(6)
O4 N6 O3 124.54(8)
O4 N6 C17 117.96(7)
O3 N6 C17 117.49(8)
O5 N7 O6 124.21(10)
O5 N7 C34 118.79(8)
O6 N7 C34 116.99(11)
O8 N8 O7 125.10(10)
O8 N8 C36 118.21(8)
O7 N8 C36 116.69(10)
N2 C8 C9 107.01(6)
N2 C8 C5 121.48(6)
C9 C8 C5 131.47(6)
C8 C9 C10 107.73(6)
C11 C10 C9 107.57(6)
N2 C11 C10 106.99(6)
N2 C11 C12 122.53(5)
C10 C11 C12 130.09(6)
C20 C12 C11 112.19(5)
C20 C12 C13 109.46(5)
C11 C12 C13 107.82(5)
C20 C12 C19 107.52(5)
C11 C12 C19 109.16(5)
C13 C12 C19 110.71(5)
C18 C13 C14 118.25(6)
C18 C13 C12 121.84(6)
C14 C13 C12 119.90(5)
C15 C14 C13 119.46(6)
C16 C15 C14 123.65(7)
C16 C15 N5 117.53(6)
C14 C15 N5 118.74(6)
C17 C16 C15 115.29(6)
C16 C17 C18 123.66(7)
C16 C17 N6 117.94(7)
C18 C17 N6 118.33(7)
C17 C18 C13 119.69(7)
C21 C20 N3 106.96(5)
C21 C20 C12 132.07(6)
N3 C20 C12 120.46(5)
C20 C21 C22 107.66(6)
C23 C22 C21 107.77(6)
N3 C23 C22 106.95(5)
N3 C23 C24 121.25(6)
C22 C23 C24 131.58(6)
C27 C24 C23 110.76(5)
C27 C24 C26 109.76(6)
C23 C24 C26 109.73(6)
C27 C24 C25 108.82(6)
C23 C24 C25 108.99(6)
C26 C24 C25 108.74(6)
N4 C27 C28 107.04(6)
N4 C27 C24 122.50(6)
C28 C27 C24 130.40(7)
C27 C28 C29 107.77(6)
C30 C29 C28 107.55(6)
C29 C30 N4 107.39(6)
C29 C30 C31 130.58(6)
N4 C30 C31 121.94(6)
C30 C31 C1 109.49(5)
C30 C31 C32 111.44(5)
C1 C31 C32 107.54(5)
C30 C31 C38 108.75(5)
C1 C31 C38 110.67(6)
C32 C31 C38 108.95(5)
C33 C32 C37 118.88(6)
C33 C32 C31 122.00(6)
C37 C32 C31 119.10(6)
C32 C33 C34 119.15(8)
C35 C34 C33 123.42(8)
C35 C34 N7 118.74(7)
C33 C34 N7 117.80(9)
C34 C35 C36 115.84(6)
C37 C36 C35 123.07(8)
C37 C36 N8 118.05(9)
C35 C36 N8 118.79(7)
C36 C37 C32 119.61(8)

loop_
_geom_bond_atom_site_label_1
_geom_bond_atom_site_label_2
_geom_bond_distance
N1 C4 1.3745(9)
N1 C1 1.3753(8)
C1 C2 1.3741(9)
C1 C31 1.5138(9)
O1 N5 1.2284(10)
N2 C8 1.3723(9)
N2 C11 1.3760(8)
C2 C3 1.4269(10)
O2 N5 1.2264(9)
N3 C23 1.3753(8)
N3 C20 1.3793(8)
C3 C4 1.3759(9)
O3 N6 1.2265(11)
N4 C27 1.3775(9)
N4 C30 1.3785(9)
C4 C5 1.5100(9)
O4 N6 1.2226(12)
N5 C15 1.4657(10)
C5 C8 1.5108(10)
C5 C7 1.5402(11)
C5 C6 1.5410(11)
O5 N7 1.2165(16)
N6 C17 1.4683(10)
O6 N7 1.2303(12)
N7 C34 1.4748(13)
O7 N8 1.2324(11)
N8 O8 1.2227(15)
N8 C36 1.4728(13)
C8 C9 1.3799(9)
C9 C10 1.4238(11)
C10 C11 1.3801(9)
C11 C12 1.5162(9)
C12 C20 1.5153(8)
C12 C13 1.5340(9)
C12 C19 1.5404(9)
C13 C18 1.3910(9)
C13 C14 1.4011(9)
C14 C15 1.3858(9)
C15 C16 1.3830(11)
C16 C17 1.3794(12)
C17 C18 1.3879(10)
C20 C21 1.3761(9)
C21 C22 1.4275(9)
C22 C23 1.3772(10)
C23 C24 1.5158(9)
C24 C27 1.5086(10)
C24 C26 1.5406(10)
C24 C25 1.5424(11)
C27 C28 1.3783(10)
C28 C29 1.4260(11)
C29 C30 1.3733(10)
C30 C31 1.5075(10)
C31 C32 1.5347(8)
C31 C38 1.5463(9)
C32 C33 1.3919(10)
C32 C37 1.3990(11)
C33 C34 1.3929(10)
C34 C35 1.3828(14)
C35 C36 1.3865(14)
C36 C37 1.3851(10)

loop_
_geom_torsion_atom_site_label_1
_geom_torsion_atom_site_label_2
_geom_torsion_atom_site_label_3
_geom_torsion_atom_site_label_4
_geom_torsion
C4 N1 C1 C2 0.30(8)
C4 N1 C1 C31 177.30(6)
N1 C1 C2 C3 -0.27(8)
C31 C1 C2 C3 -176.85(7)
C1 C2 C3 C4 0.15(9)
C1 N1 C4 C3 -0.20(8)
C1 N1 C4 C5 176.88(6)
C2 C3 C4 N1 0.03(8)
C2 C3 C4 C5 -176.64(7)
N1 C4 C5 C8 51.77(9)
C3 C4 C5 C8 -131.93(8)
N1 C4 C5 C7 -68.31(9)
C3 C4 C5 C7 107.99(9)
N1 C4 C5 C6 172.18(7)
C3 C4 C5 C6 -11.53(11)
C11 N2 C8 C9 0.01(8)
C11 N2 C8 C5 177.86(6)
C4 C5 C8 N2 50.16(9)
C7 C5 C8 N2 170.19(6)
C6 C5 C8 N2 -69.82(8)
C4 C5 C8 C9 -132.59(8)
C7 C5 C8 C9 -12.55(10)
C6 C5 C8 C9 107.44(9)
N2 C8 C9 C10 0.24(8)
C5 C8 C9 C10 -177.32(7)
C8 C9 C10 C11 -0.40(9)
C8 N2 C11 C10 -0.26(8)
C8 N2 C11 C12 -173.79(6)
C9 C10 C11 N2 0.40(8)
C9 C10 C11 C12 173.26(7)
N2 C11 C12 C20 -33.48(8)
C10 C11 C12 C20 154.62(7)
N2 C11 C12 C13 87.11(7)
C10 C11 C12 C13 -84.79(8)
N2 C11 C12 C19 -152.56(6)
C10 C11 C12 C19 35.54(9)
C20 C12 C13 C18 -117.42(7)
C11 C12 C13 C18 120.28(7)
C19 C12 C13 C18 0.93(9)
C20 C12 C13 C14 63.55(8)
C11 C12 C13 C14 -58.74(7)
C19 C12 C13 C14 -178.10(6)
C18 C13 C14 C15 -0.42(10)
C12 C13 C14 C15 178.64(6)
C13 C14 C15 C16 0.77(11)
C13 C14 C15 N5 177.50(6)
O2 N5 C15 C16 -6.17(11)
O1 N5 C15 C16 172.99(8)
O2 N5 C15 C14 176.89(7)
O1 N5 C15 C14 -3.95(11)
C14 C15 C16 C17 -0.32(12)
N5 C15 C16 C17 -177.09(7)
C15 C16 C17 C18 -0.47(12)
C15 C16 C17 N6 176.43(7)
O4 N6 C17 C16 163.25(8)
O3 N6 C17 C16 -17.77(12)
O4 N6 C17 C18 -19.68(12)
O3 N6 C17 C18 159.30(8)
C16 C17 C18 C13 0.80(13)
N6 C17 C18 C13 -176.09(7)
C14 C13 C18 C17 -0.32(11)
C12 C13 C18 C17 -179.36(7)
C23 N3 C20 C21 -0.13(8)
C23 N3 C20 C12 -172.92(6)
C11 C12 C20 C21 131.73(8)
C13 C12 C20 C21 12.09(10)
C19 C12 C20 C21 -108.24(8)
C11 C12 C20 N3 -57.59(8)
C13 C12 C20 N3 -177.23(6)
C19 C12 C20 N3 62.45(8)
N3 C20 C21 C22 0.17(8)
C12 C20 C21 C22 171.78(7)
C20 C21 C22 C23 -0.14(8)
C20 N3 C23 C22 0.04(8)
C20 N3 C23 C24 175.32(6)
C21 C22 C23 N3 0.06(8)
C21 C22 C23 C24 -174.54(7)
N3 C23 C24 C27 33.44(9)
C22 C23 C24 C27 -152.60(8)
N3 C23 C24 C26 154.78(7)
C22 C23 C24 C26 -31.27(11)
N3 C23 C24 C25 -86.25(8)
C22 C23 C24 C25 87.70(9)
C30 N4 C27 C28 -0.06(7)
C30 N4 C27 C24 177.43(5)
C23 C24 C27 N4 61.08(8)
C26 C24 C27 N4 -60.24(8)
C25 C24 C27 N4 -179.12(6)
C23 C24 C27 C28 -122.08(8)
C26 C24 C27 C28 116.60(8)
C25 C24 C27 C28 -2.29(9)
N4 C27 C28 C29 0.04(8)
C24 C27 C28 C29 -177.17(6)
C27 C28 C29 C30 0.00(8)
C28 C29 C30 N4 -0.03(8)
C28 C29 C30 C31 176.57(6)
C27 N4 C30 C29 0.05(7)
C27 N4 C30 C31 -176.91(5)
C29 C30 C31 C1 143.97(7)
N4 C30 C31 C1 -39.85(7)
C29 C30 C31 C32 -97.18(8)
N4 C30 C31 C32 79.00(7)
C29 C30 C31 C38 22.94(9)
N4 C30 C31 C38 -160.88(6)
C2 C1 C31 C30 109.08(8)
N1 C1 C31 C30 -67.10(8)
C2 C1 C31 C32 -12.16(10)
N1 C1 C31 C32 171.67(6)
C2 C1 C31 C38 -131.05(8)
N1 C1 C31 C38 52.77(8)
C30 C31 C32 C33 -6.37(9)
C1 C31 C32 C33 113.64(7)
C38 C31 C32 C33 -126.37(7)
C30 C31 C32 C37 175.51(6)
C1 C31 C32 C37 -64.48(8)
C38 C31 C32 C37 55.51(8)
C37 C32 C33 C34 1.64(10)
C31 C32 C33 C34 -176.48(6)
C32 C33 C34 C35 -0.65(11)
C32 C33 C34 N7 176.97(7)
O5 N7 C34 C35 -170.16(9)
O6 N7 C34 C35 10.96(12)
O5 N7 C34 C33 12.10(12)
O6 N7 C34 C33 -166.77(9)
C33 C34 C35 C36 -0.43(11)
N7 C34 C35 C36 -178.03(7)
C34 C35 C36 C37 0.52(11)
C34 C35 C36 N8 176.93(7)
O8 N8 C36 C37 -22.35(11)
O7 N8 C36 C37 156.87(8)
O8 N8 C36 C35 161.07(8)
O7 N8 C36 C35 -19.71(11)
C35 C36 C37 C32 0.47(11)
N8 C36 C37 C32 -175.96(6)
C33 C32 C37 C36 -1.56(10)
C31 C32 C37 C36 176.62(6)
